data_4111156
loop_
_publ_author_name
'Eugene Y. Cheung'
'Kenneth D.M. Harris'
'Ting Kang'
'John R. Scheffer'
'James Trotter'

_publ_contact_author_address
;
School of Chemistry
Cardiff University
Main Building, Park Place
Cardiff CF10 3AT, UK
;
_publ_contact_author_email harriskdm@cardiff.ac.uk
_publ_contact_author_fax 44(0)2920874030
_publ_contact_author_name
;
Prof Kenneth DM Harris
;
_publ_contact_author_phone 44(0)2920870133
_publ_section_title
;
 Structure-Reactivity Correlations for Solid-State Enantioselective
 Photochemical Reactions Established Directly from Powder X-ray
 Diffraction
;
_journal_name_full 'Journal of the American Chemical Society'
_journal_page_first 15554
_journal_page_last 15555
_journal_paper_doi 10.1021/ja063706n
_journal_volume 128
_journal_year 2006
_chemical_formula_sum 'C28 H37 N O4'
_chemical_formula_weight 451.61
_space_group_IT_number 19
_symmetry_cell_setting orthorhombic
_symmetry_space_group_name_Hall 'P 2ac 2ab'
_symmetry_space_group_name_H-M 'P 21 21 21'
_audit_creation_method 'from EXP file using GSAS2CIF'
_cell_angle_alpha 90.0
_cell_angle_beta 90.0
_cell_angle_gamma 90.0
_cell_formula_units_Z 4
_cell_length_a 6.74156(28)
_cell_length_b 13.9904(6)
_cell_length_c 25.7097(9)
_cell_volume 2424.86(17)
_computing_publication_material 'GSAS (Von Dreele,2000)'
_computing_structure_refinement 'GSAS (Von Dreele, 2000)'
_computing_structure_solution 'EAGER (Harris, 2002)'
_diffrn_ambient_temperature 298
_diffrn_detector Braun
_diffrn_detector_type PSD
_diffrn_measurement_device_type 'Siemens D5000'
_diffrn_radiation_polarisn_ratio 0.5
_diffrn_radiation_probe x-ray
_diffrn_radiation_type 'Cu K\a'
_diffrn_radiation_wavelength 1.54056
_diffrn_source 'Siemens X-ray tube'
_exptl_crystal_density_diffrn 1.24
_exptl_crystal_F_000 976
_pd_meas_scan_method step
_pd_proc_ls_prof_R_factor 0.0301
_pd_proc_ls_prof_wR_expected 0.0080
_pd_proc_ls_prof_wR_factor 0.0407
_pd_spec_mount_mode transmission
_pd_spec_shape irregular
_refine_ls_R_Fsqd_factor 0.21019
_reflns_d_resolution_high 1.434
_reflns_d_resolution_low 12.855
_reflns_limit_h_max 4
_reflns_limit_h_min 0
_reflns_limit_k_max 9
_reflns_limit_k_min 0
_reflns_limit_l_max 18
_reflns_limit_l_min 0
_reflns_number_total 541
_cod_data_source_file ja063706nsi20061031_030502.cif
_cod_data_source_block 1a
_cod_original_cell_volume 2424.86(22)
_cod_database_code 4111156

loop_
_symmetry_equiv_pos_site_id
_symmetry_equiv_pos_as_xyz
1 +x,+y,+z
2 +x+1/2,-y+1/2,-z
3 -x,+y+1/2,-z+1/2
4 -x+1/2,-y,+z+1/2

loop_
_atom_site_type_symbol
_atom_site_label
_atom_site_fract_x
_atom_site_fract_y
_atom_site_fract_z
_atom_site_occupancy
_atom_site_thermal_displace_type
_atom_site_U_iso_or_equiv
_atom_site_symmetry_multiplicity
O O1 0.4323(23) 0.1544(14) 1.0455(7) 1.0 Uiso 0.075 4
C C2 0.3307(18) 0.1032(8) 1.0816(4) 1.0 Uiso 0.075 4
O O3 0.1427(23) 0.1221(11) 1.0893(6) 1.0 Uiso 0.075 4
C C4 0.4358(18) 0.0359(8) 1.1158(5) 1.0 Uiso 0.075 4
C C5 0.6336(23) 0.0478(9) 1.1262(6) 1.0 Uiso 0.075 4
C C6 0.7469(18) -0.0283(11) 1.1468(7) 1.0 Uiso 0.075 4
C C7 0.6567(15) -0.1072(8) 1.1653(5) 1.0 Uiso 0.075 4
C C8 0.4459(20) -0.1163(11) 1.1593(9) 1.0 Uiso 0.075 4
C C9 0.3399(18) -0.0469(13) 1.1344(10) 1.0 Uiso 0.075 4
C C10 0.7653(11) -0.1794(9) 1.1968(4) 1.0 Uiso 0.075 4
O O11 0.9467(20) -0.1839(12) 1.1900(7) 1.0 Uiso 0.075 4
C C12 0.6608(8) -0.2482(7) 1.23964(32) 1.0 Uiso 0.075 4
C C13 0.5429(17) -0.3298(11) 1.2131(6) 1.0 Uiso 0.075 4
C C14 0.6705(29) -0.3934(13) 1.1835(4) 1.0 Uiso 0.075 4
C C15 0.8296(30) -0.4392(8) 1.2176(8) 1.0 Uiso 0.075 4
C C16 0.9482(19) -0.3679(13) 1.2446(7) 1.0 Uiso 0.075 4
C C17 0.8086(13) -0.2970(9) 1.2756(4) 1.0 Uiso 0.075 4
C C18 0.9264(19) -0.2279(14) 1.3103(7) 1.0 Uiso 0.075 4
C C19 0.7863(30) -0.1629(16) 1.3414(4) 1.0 Uiso 0.075 4
C C20 0.6302(28) -0.1154(10) 1.3065(8) 1.0 Uiso 0.075 4
C C21 0.5210(15) -0.1895(12) 1.2733(6) 1.0 Uiso 0.075 4
C C22 0.7189(31) -0.1078(11) 0.9135(5) 1.0 Uiso 0.075 4
C C23 0.6026(28) -0.1881(14) 0.9145(6) 1.0 Uiso 0.075 4
C C24 0.5369(33) -0.2235(11) 0.9609(7) 1.0 Uiso 0.075 4
C C25 0.565(5) -0.1709(18) 1.0065(6) 1.0 Uiso 0.075 4
C C26 0.676(4) -0.0855(11) 1.0051(4) 1.0 Uiso 0.075 4
C C27 0.7433(17) -0.0509(7) 0.9593(4) 1.0 Uiso 0.075 4
C C28 0.8215(18) 0.0523(6) 0.9547(4) 1.0 Uiso 0.075 4
O O29 0.7552(21) 0.1085(9) 0.9971(7) 1.0 Uiso 0.075 4
C C30 1.0542(21) 0.0576(8) 0.9505(4) 1.0 Uiso 0.075 4
N N31 1.1326(24) 0.1489(12) 0.9706(5) 1.0 Uiso 0.075 4
C C32 1.253(4) 0.1962(15) 0.9342(8) 1.0 Uiso 0.075 4
C C33 1.1555(23) -0.0326(13) 0.9789(9) 1.0 Uiso 0.075 4
H H13A 0.47375 -0.36656 1.23943 1.0 Uiso 0.09 4
H H13B 0.44363 -0.30163 1.18956 1.0 Uiso 0.09 4
H H14A 0.73393 -0.35581 1.15548 1.0 Uiso 0.09 4
H H14B 0.58862 -0.44222 1.16721 1.0 Uiso 0.09 4
H H15A 0.76324 -0.47984 1.24286 1.0 Uiso 0.09 4
H H15B 0.91356 -0.478 1.19547 1.0 Uiso 0.09 4
H H16A 1.02576 -0.33202 1.21865 1.0 Uiso 0.09 4
H H16B 1.03682 -0.39969 1.26812 1.0 Uiso 0.09 4
H H17 0.7293 -0.33597 1.29873 1.0 Uiso 0.09 4
H H18A 1.01164 -0.18789 1.28713 1.0 Uiso 0.09 4
H H18B 1.01114 -0.26418 1.33277 1.0 Uiso 0.09 4
H H19A 0.86604 -0.11412 1.35828 1.0 Uiso 0.09 4
H H19B 0.72169 -0.2019 1.36751 1.0 Uiso 0.09 4
H H20A 0.53493 -0.08206 1.32859 1.0 Uiso 0.09 4
H H20B 0.69448 -0.06845 1.28389 1.0 Uiso 0.09 4
H H21A 0.44608 -0.23229 1.29572 1.0 Uiso 0.09 4
H H21B 0.4261 -0.15589 1.25056 1.0 Uiso 0.09 4
H H22 0.78818 -0.09172 0.88145 1.0 Uiso 0.09 4
H H23 0.57393 -0.22461 0.88328 1.0 Uiso 0.09 4
H H24 0.47212 -0.28618 0.96373 1.0 Uiso 0.09 4
H H25 0.50534 -0.19083 1.03961 1.0 Uiso 0.09 4
H H26 0.70059 -0.04827 1.03677 1.0 Uiso 0.09 4
H H28 0.76629 0.07908 0.92079 1.0 Uiso 0.09 4
H H29 0.6101 0.1312 0.9876 1.0 Uiso 0.09 4
H H30 1.0894 0.05501 0.91376 1.0 Uiso 0.09 4
H H31A 1.01464 0.19479 0.97557 1.0 Uiso 0.09 4
H H31B 1.19071 0.14094 1.00396 1.0 Uiso 0.09 4
H H32A 1.39654 0.18764 0.95053 1.0 Uiso 0.09 4
H H32B 1.22969 0.26171 0.9322 1.0 Uiso 0.09 4
H H32C 1.25586 0.16212 0.90235 1.0 Uiso 0.09 4
H H33A 1.29179 -0.03508 0.9697 1.0 Uiso 0.09 4
H H33B 1.08204 -0.0886 0.97097 1.0 Uiso 0.09 4
H H33C 1.14463 -0.01958 1.01782 1.0 Uiso 0.09 4
H H5 0.69361 0.11001 1.12067 1.0 Uiso 0.09 4
H H6 0.89057 -0.02448 1.14706 1.0 Uiso 0.09 4
H H8 0.37883 -0.17359 1.17226 1.0 Uiso 0.09 4
H H9 0.19681 -0.05515 1.12911 1.0 Uiso 0.09 4

loop_
_atom_type_symbol
_atom_type_number_in_cell
_atom_type_scat_dispersion_real
_atom_type_scat_dispersion_imag
_atom_type_scat_Cromer_Mann_a1
_atom_type_scat_Cromer_Mann_a2
_atom_type_scat_Cromer_Mann_a3
_atom_type_scat_Cromer_Mann_a4
_atom_type_scat_Cromer_Mann_b1
_atom_type_scat_Cromer_Mann_b2
_atom_type_scat_Cromer_Mann_b3
_atom_type_scat_Cromer_Mann_b4
_atom_type_scat_Cromer_Mann_c
_atom_type_scat_source
O 16.0 0.047 0.032 3.04850 13.2771 2.28680 5.70110 1.54630 0.32390 0.86700 32.9089 0.25080 International_Tables_Vol_C
C 112.0 0.017 0.009 2.31000 20.8439 1.02000 10.2075 1.58860 0.56870 0.86500 51.6512 0.21560 International_Tables_Vol_C
N 4.0 0.029 0.018 12.2126 0.00570 3.13220 9.89330 2.01250 28.9975 1.16630 0.58260 -11.529 International_Tables_Vol_C
H 148.0 0.000 0.000 0.49300 10.5109 0.32291 26.1257 0.14019 3.14236 0.04081 57.7997 0.00304 International_Tables_Vol_C

loop_
_geom_angle_atom_site_label_1
_geom_angle_atom_site_label_2
_geom_angle_atom_site_label_3
_geom_angle
_geom_angle_site_symmetry_1
_geom_angle_site_symmetry_3
_geom_angle_publ_flag
O1 C2 O3 118.91(11) 1_555 1_555 n
O1 C2 C4 120.28(11) 1_555 1_555 n
O3 C2 C4 120.40(11) 1_555 1_555 n
C2 C4 C5 120.46(10) 1_555 1_555 n
C2 C4 C9 120.49(10) 1_555 1_555 n
C5 C4 C9 118.76(10) 1_555 1_555 n
C4 C5 C6 120.44(10) 1_555 1_555 n
C4 C5 H5 119.2(11) 1_555 1_555 n
C6 C5 H5 120.3(10) 1_555 1_555 n
C5 C6 C7 120.41(11) 1_555 1_555 n
C5 C6 H6 120.0(9) 1_555 1_555 n
C7 C6 H6 119.6(10) 1_555 1_555 n
C6 C7 C8 118.78(10) 1_555 1_555 n
C6 C7 C10 121.80(11) 1_555 1_555 n
C8 C7 C10 119.07(10) 1_555 1_555 n
C7 C8 C9 120.41(10) 1_555 1_555 n
C7 C8 H8 119.6(9) 1_555 1_555 n
C9 C8 H8 120.0(9) 1_555 1_555 n
C4 C9 C8 120.18(10) 1_555 1_555 n
C4 C9 H9 120.0(9) 1_555 1_555 n
C8 C9 H9 119.8(9) 1_555 1_555 n
C7 C10 O11 116.42(9) 1_555 1_555 n
C7 C10 C12 123.93(9) 1_555 1_555 n
O11 C10 C12 119.61(9) 1_555 1_555 n
C10 C12 C13 111.08(10) 1_555 1_555 n
C10 C12 C17 113.24(9) 1_555 1_555 n
C10 C12 C21 109.54(10) 1_555 1_555 n
C13 C12 C17 105.89(10) 1_555 1_555 n
C13 C12 C21 109.34(10) 1_555 1_555 n
C17 C12 C21 107.61(10) 1_555 1_555 n
C12 C13 C14 112.22(11) 1_555 1_555 n
C12 C13 H13A 109.2(11) 1_555 1_555 n
C12 C13 H13B 108.9(11) 1_555 1_555 n
C14 C13 H13A 109.0(13) 1_555 1_555 n
C14 C13 H13B 109.1(15) 1_555 1_555 n
H13A C13 H13B 108.4(10) 1_555 1_555 n
C13 C14 C15 111.83(11) 1_555 1_555 n
C13 C14 H14A 108.1(16) 1_555 1_555 n
C13 C14 H14B 108.6(15) 1_555 1_555 n
C15 C14 H14A 109.8(15) 1_555 1_555 n
C15 C14 H14B 110.6(18) 1_555 1_555 n
H14A C14 H14B 107.8(11) 1_555 1_555 n
C14 C15 C16 111.82(11) 1_555 1_555 n
C14 C15 H15A 107.8(15) 1_555 1_555 n
C14 C15 H15B 107.9(19) 1_555 1_555 n
C16 C15 H15A 109.7(17) 1_555 1_555 n
C16 C15 H15B 110.1(16) 1_555 1_555 n
H15A C15 H15B 109.5(10) 1_555 1_555 n
C15 C16 C17 110.08(11) 1_555 1_555 n
C15 C16 H16A 108.6(15) 1_555 1_555 n
C15 C16 H16B 108.9(17) 1_555 1_555 n
C17 C16 H16A 109.8(12) 1_555 1_555 n
C17 C16 H16B 110.0(13) 1_555 1_555 n
H16A C16 H16B 109.4(13) 1_555 1_555 n
C12 C17 C16 111.31(11) 1_555 1_555 n
C12 C17 C18 114.11(11) 1_555 1_555 n
C12 C17 H17 105.3(7) 1_555 1_555 n
C16 C17 C18 112.31(11) 1_555 1_555 n
C16 C17 H17 106.6(11) 1_555 1_555 n
C18 C17 H17 106.5(10) 1_555 1_555 n
C17 C18 C19 110.93(11) 1_555 1_555 n
C17 C18 H18A 107.8(12) 1_555 1_555 n
C17 C18 H18B 108.9(14) 1_555 1_555 n
C19 C18 H18A 109.4(15) 1_555 1_555 n
C19 C18 H18B 111.4(18) 1_555 1_555 n
H18A C18 H18B 108.2(12) 1_555 1_555 n
C18 C19 C20 111.88(11) 1_555 1_555 n
C18 C19 H19A 108.0(17) 1_555 1_555 n
C18 C19 H19B 107.7(19) 1_555 1_555 n
C20 C19 H19A 109.7(19) 1_555 1_555 n
C20 C19 H19B 110.0(16) 1_555 1_555 n
H19A C19 H19B 109.6(10) 1_555 1_555 n
C19 C20 C21 111.31(11) 1_555 1_555 n
C19 C20 H20A 108.5(19) 1_555 1_555 n
C19 C20 H20B 109.5(15) 1_555 1_555 n
C21 C20 H20A 109.4(15) 1_555 1_555 n
C21 C20 H20B 109.7(16) 1_555 1_555 n
H20A C20 H20B 108.4(14) 1_555 1_555 n
C12 C21 C20 112.62(11) 1_555 1_555 n
C12 C21 H21A 109.0(12) 1_555 1_555 n
C12 C21 H21B 108.8(11) 1_555 1_555 n
C20 C21 H21A 109.7(12) 1_555 1_555 n
C20 C21 H21B 108.7(16) 1_555 1_555 n
H21A C21 H21B 107.9(10) 1_555 1_555 n
C23 C22 C27 120.33(11) 1_555 1_555 n
C23 C22 H22 118.7(11) 1_555 1_555 n
C27 C22 H22 120.9(11) 1_555 1_555 n
C22 C23 C24 120.02(11) 1_555 1_555 n
C22 C23 H23 121.9(13) 1_555 1_555 n
C24 C23 H23 117.8(14) 1_555 1_555 n
C23 C24 C25 119.82(11) 1_555 1_555 n
C23 C24 H24 122.2(15) 1_555 1_555 n
C25 C24 H24 118.0(15) 1_555 1_555 n
C24 C25 C26 119.95(11) 1_555 1_555 n
C24 C25 H25 121.4(15) 1_555 1_555 n
C26 C25 H25 118.6(15) 1_555 1_555 n
C25 C26 C27 120.17(11) 1_555 1_555 n
C25 C26 H26 121.4(12) 1_555 1_555 n
C27 C26 H26 118.4(11) 1_555 1_555 n
C22 C27 C26 118.68(10) 1_555 1_555 n
C22 C27 C28 119.79(10) 1_555 1_555 n
C26 C27 C28 121.08(10) 1_555 1_555 n
C27 C28 O29 110.67(11) 1_555 1_555 n
C27 C28 C30 112.98(11) 1_555 1_555 n
C27 C28 H28 106.5(7) 1_555 1_555 n
O29 C28 C30 109.96(11) 1_555 1_555 n
O29 C28 H28 109.8(12) 1_555 1_555 n
C30 C28 H28 106.7(11) 1_555 1_555 n
C28 O29 H29 106.4(13) 1_555 1_555 n
C28 C30 N31 111.98(11) 1_555 1_555 n
C28 C30 C33 110.75(11) 1_555 1_555 n
C28 C30 H30 107.9(12) 1_555 1_555 n
N31 C30 C33 111.66(11) 1_555 1_555 n
N31 C30 H30 106.5(8) 1_555 1_555 n
C33 C30 H30 107.8(13) 1_555 1_555 n
C30 N31 C32 112.49(11) 1_555 1_555 n
C30 N31 H31A 107.9(9) 1_555 1_555 n
C30 N31 H31B 111.2(14) 1_555 1_555 n
C32 N31 H31A 103.5(22) 1_555 1_555 n
C32 N31 H31B 114.8(19) 1_555 1_555 n
H31A N31 H31B 106.2(9) 1_555 1_555 n
N31 C32 H32A 102.0(22) 1_555 1_555 n
N31 C32 H32B 113.9(24) 1_555 1_555 n
N31 C32 H32C 110.6(11) 1_555 1_555 n
H32A C32 H32B 106.5(16) 1_555 1_555 n
H32A C32 H32C 105.2(25) 1_555 1_555 n
H32B C32 H32C 116.9(26) 1_555 1_555 n
C30 C33 H33A 109.1(16) 1_555 1_555 n
C30 C33 H33B 109.2(13) 1_555 1_555 n
C30 C33 H33C 105.9(12) 1_555 1_555 n
H33A C33 H33B 115.0(19) 1_555 1_555 n
H33A C33 H33C 108.6(19) 1_555 1_555 n
H33B C33 H33C 108.7(19) 1_555 1_555 n

loop_
_geom_bond_atom_site_label_1
_geom_bond_atom_site_label_2
_geom_bond_distance
_geom_bond_site_symmetry_2
_geom_bond_publ_flag
O1 C2 1.359(13) 1_555 n
O1 H29 1.938(18) 1_555 n
O1 H31B 1.956(17) 1_455 n
C2 O1 1.359(13) 1_555 n
C2 O3 1.310(13) 1_555 n
C2 C4 1.470(11) 1_555 n
O3 C2 1.310(13) 1_555 n
C4 C2 1.470(11) 1_555 n
C4 C5 1.370(12) 1_555 n
C4 C9 1.410(11) 1_555 n
C4 H5 2.027(11) 1_555 n
C4 H9 2.082(10) 1_555 n
C5 C4 1.370(12) 1_555 n
C5 C6 1.414(11) 1_555 n
C5 H5 0.970(10) 1_555 n
C5 H6 2.077(16) 1_555 n
C6 C5 1.414(11) 1_555 n
C6 C7 1.347(11) 1_555 n
C6 H5 2.080(14) 1_555 n
C6 H6 0.970(12) 1_555 n
C7 C6 1.347(11) 1_555 n
C7 C8 1.435(11) 1_555 n
C7 C10 1.487(11) 1_555 n
C7 H6 2.011(9) 1_555 n
C7 H8 2.098(9) 1_555 n
C8 C7 1.435(11) 1_555 n
C8 C9 1.365(11) 1_555 n
C8 H8 0.979(10) 1_555 n
C8 H9 2.038(13) 1_555 n
C9 C4 1.410(11) 1_555 n
C9 C8 1.365(11) 1_555 n
C9 H8 2.039(13) 1_555 n
C9 H9 0.981(12) 1_555 n
C10 C7 1.487(11) 1_555 n
C10 O11 1.237(12) 1_555 n
C10 C12 1.624(9) 1_555 n
O11 C10 1.237(12) 1_555 n
C12 C10 1.624(9) 1_555 n
C12 C13 1.550(12) 1_555 n
C12 C17 1.521(9) 1_555 n
C12 C21 1.521(12) 1_555 n
C12 H13A 2.081(9) 1_555 n
C12 H13B 2.088(8) 1_555 n
C12 H17 2.007(8) 1_555 n
C12 H21A 2.055(7) 1_555 n
C12 H21B 2.062(8) 1_555 n
C13 C12 1.550(12) 1_555 n
C13 C14 1.453(14) 1_555 n
C13 H13A 0.970(11) 1_555 n
C13 H13B 0.984(13) 1_555 n
C13 H14A 1.995(15) 1_555 n
C13 H14B 1.989(17) 1_555 n
C14 C13 1.453(14) 1_555 n
C14 C15 1.527(12) 1_555 n
C14 H13A 1.993(15) 1_555 n
C14 H13B 2.003(22) 1_555 n
C14 H14A 0.989(14) 1_555 n
C14 H14B 0.972(15) 1_555 n
C14 H15A 2.045(18) 1_555 n
C14 H15B 2.044(22) 1_555 n
C15 C14 1.527(12) 1_555 n
C15 C16 1.455(14) 1_555 n
C15 H14A 2.081(19) 1_555 n
C15 H14B 2.079(24) 1_555 n
C15 H15A 0.971(16) 1_555 n
C15 H15B 0.969(15) 1_555 n
C15 H16A 2.000(17) 1_555 n
C15 H16B 1.986(24) 1_555 n
C16 C15 1.455(14) 1_555 n
C16 C17 1.583(13) 1_555 n
C16 H15A 2.003(19) 1_555 n
C16 H15B 2.006(21) 1_555 n
C16 H16A 0.984(14) 1_555 n
C16 H16B 0.960(15) 1_555 n
C16 H17 2.077(13) 1_555 n
C17 C12 1.521(9) 1_555 n
C17 C16 1.583(13) 1_555 n
C17 C18 1.536(13) 1_555 n
C17 H17 0.967(8) 1_555 n
C17 H18A 2.072(11) 1_555 n
C17 H18B 2.057(11) 1_555 n
C18 C17 1.536(13) 1_555 n
C18 C19 1.536(13) 1_555 n
C18 H17 2.035(13) 1_555 n
C18 H18A 0.998(14) 1_555 n
C18 H18B 0.959(15) 1_555 n
C18 H19A 2.055(22) 1_555 n
C18 H19B 2.050(19) 1_555 n
C19 C18 1.536(13) 1_555 n
C19 C20 1.534(12) 1_555 n
C19 H18A 2.092(18) 1_555 n
C19 H18B 2.087(25) 1_555 n
C19 H19A 0.971(14) 1_555 n
C19 H19B 0.969(15) 1_555 n
C19 H20A 2.063(25) 1_555 n
C19 H20B 2.077(20) 1_555 n
C20 C19 1.534(12) 1_555 n
C20 C21 1.531(13) 1_555 n
C20 H19A 2.074(23) 1_555 n
C20 H19B 2.075(20) 1_555 n
C20 H20A 0.977(15) 1_555 n
C20 H20B 0.978(14) 1_555 n
C20 H21A 2.071(15) 1_555 n
C20 H21B 2.069(22) 1_555 n
C21 C12 1.521(12) 1_555 n
C21 C20 1.531(13) 1_555 n
C21 H20A 2.071(18) 1_555 n
C21 H20B 2.076(16) 1_555 n
C21 H21A 0.973(10) 1_555 n
C21 H21B 0.986(14) 1_555 n
C22 C23 1.371(12) 1_555 n
C22 C27 1.431(11) 1_555 n
C22 H22 0.973(10) 1_555 n
C22 H23 2.057(14) 1_555 n
C23 C22 1.371(12) 1_555 n
C23 C24 1.365(11) 1_555 n
C23 H22 2.026(16) 1_555 n
C23 H23 0.971(13) 1_555 n
C23 H24 2.063(17) 1_555 n
C24 C23 1.365(11) 1_555 n
C24 C25 1.396(11) 1_555 n
C24 H23 2.011(18) 1_555 n
C24 H24 0.983(11) 1_555 n
C24 H25 2.085(18) 1_555 n
C25 C24 1.396(11) 1_555 n
C25 C26 1.408(12) 1_555 n
C25 H24 2.050(19) 1_555 n
C25 H25 0.984(10) 1_555 n
C25 H26 2.093(19) 1_555 n
C26 C25 1.408(12) 1_555 n
C26 C27 1.353(11) 1_555 n
C26 H25 2.068(16) 1_555 n
C26 H26 0.980(11) 1_555 n
C27 C22 1.431(11) 1_555 n
C27 C26 1.353(11) 1_555 n
C27 C28 1.542(10) 1_555 n
C27 H26 2.013(9) 1_555 n
C27 H28 2.077(9) 1_555 n
C28 C27 1.542(10) 1_555 n
C28 O29 1.415(13) 1_555 n
C28 C30 1.574(12) 1_555 n
C28 H28 1.020(8) 1_555 n
C28 H29 1.991(13) 1_555 n
C28 H30 2.091(13) 1_555 n
O29 C28 1.415(13) 1_555 n
O29 H28 2.006(18) 1_555 n
O29 H29 1.057(14) 1_555 n
C30 C28 1.574(12) 1_555 n
C30 N31 1.474(14) 1_555 n
C30 C33 1.610(14) 1_555 n
C30 H30 0.976(9) 1_555 n
C30 H31A 2.041(10) 1_555 n
C30 H31B 2.023(10) 1_555 n
N31 C30 1.474(14) 1_555 n
N31 C32 1.403(14) 1_555 n
N31 H30 1.986(10) 1_555 n
N31 H31A 1.030(17) 1_555 n
N31 H31B 0.950(16) 1_555 n
N31 H32A 1.930(15) 1_555 n
N31 H32B 1.973(18) 1_555 n
N31 H32C 1.950(14) 1_555 n
C32 N31 1.403(14) 1_555 n
C32 H31A 1.925(24) 1_555 n
C32 H31B 1.998(21) 1_555 n
C32 H32A 1.064(29) 1_555 n
C32 H32B 0.930(23) 1_555 n
C32 H32C 0.948(17) 1_555 n
C33 C30 1.610(14) 1_555 n
C33 H33A 0.949(16) 1_555 n
C33 H33B 0.949(18) 1_555 n
C33 H33C 1.020(24) 1_555 n
H13A C12 2.081(9) 1_555 n
H13A C13 0.970(11) 1_555 n
H13A C14 1.993(15) 1_555 n
H13A H13B 1.58444(4) 1_555 n
H13B C12 2.088(8) 1_555 n
H13B C13 0.984(13) 1_555 n
H13B C14 2.003(22) 1_555 n
H13B H13A 1.58444(4) 1_555 n
H13B H8 1.89676(7) 1_555 n
H14A C13 1.995(15) 1_555 n
H14A C14 0.989(14) 1_555 n
H14A C15 2.081(19) 1_555 n
H14A H14B 1.58494(4) 1_555 n
H14B C13 1.989(17) 1_555 n
H14B C14 0.972(15) 1_555 n
H14B C15 2.079(24) 1_555 n
H14B H14A 1.58494(4) 1_555 n
H15A C14 2.045(18) 1_555 n
H15A C15 0.971(16) 1_555 n
H15A C16 2.003(19) 1_555 n
H15A H15B 1.58496(4) 1_555 n
H15B C14 2.044(22) 1_555 n
H15B C15 0.969(15) 1_555 n
H15B C16 2.006(21) 1_555 n
H15B H15A 1.58496(4) 1_555 n
H16A C15 2.000(17) 1_555 n
H16A C16 0.984(14) 1_555 n
H16A H16B 1.58722(4) 1_555 n
H16B C15 1.986(24) 1_555 n
H16B C16 0.960(15) 1_555 n
H16B H16A 1.58722(4) 1_555 n
H17 C12 2.007(8) 1_555 n
H17 C16 2.077(13) 1_555 n
H17 C17 0.967(8) 1_555 n
H17 C18 2.035(13) 1_555 n
H18A C17 2.072(11) 1_555 n
H18A C18 0.998(14) 1_555 n
H18A C19 2.092(18) 1_555 n
H18A H18B 1.58613(4) 1_555 n
H18B C17 2.057(11) 1_555 n
H18B C18 0.959(15) 1_555 n
H18B C19 2.087(25) 1_555 n
H18B H18A 1.58613(4) 1_555 n
H19A C18 2.055(22) 1_555 n
H19A C19 0.971(14) 1_555 n
H19A C20 2.074(23) 1_555 n
H19A H19B 1.58485(5) 1_555 n
H19A H28 1.90245(5) 4_655 n
H19B C18 2.050(19) 1_555 n
H19B C19 0.969(15) 1_555 n
H19B C20 2.075(20) 1_555 n
H19B H19A 1.58485(5) 1_555 n
H20A C19 2.063(25) 1_555 n
H20A C20 0.977(15) 1_555 n
H20A C21 2.071(18) 1_555 n
H20A H20B 1.58560(4) 1_555 n
H20B C19 2.077(20) 1_555 n
H20B C20 0.978(14) 1_555 n
H20B C21 2.076(16) 1_555 n
H20B H20A 1.58560(4) 1_555 n
H21A C12 2.055(7) 1_555 n
H21A C20 2.071(15) 1_555 n
H21A C21 0.973(10) 1_555 n
H21A H21B 1.58389(4) 1_555 n
H21B C12 2.062(8) 1_555 n
H21B C20 2.069(22) 1_555 n
H21B C21 0.986(14) 1_555 n
H21B H21A 1.58389(4) 1_555 n
H22 C22 0.973(10) 1_555 n
H22 C23 2.026(16) 1_555 n
H23 C22 2.057(14) 1_555 n
H23 C23 0.971(13) 1_555 n
H23 C24 2.011(18) 1_555 n
H24 C23 2.063(17) 1_555 n
H24 C24 0.983(11) 1_555 n
H24 C25 2.050(19) 1_555 n
H25 C24 2.085(18) 1_555 n
H25 C25 0.984(10) 1_555 n
H25 C26 2.068(16) 1_555 n
H26 C25 2.093(19) 1_555 n
H26 C26 0.980(11) 1_555 n
H26 C27 2.013(9) 1_555 n
H28 C27 2.077(9) 1_555 n
H28 C28 1.020(8) 1_555 n
H28 O29 2.006(18) 1_555 n
H28 H19A 1.90245(5) 4_654 n
H29 O1 1.938(18) 1_555 n
H29 C28 1.991(13) 1_555 n
H29 O29 1.057(14) 1_555 n
H29 H32A 1.89855(5) 1_455 n
H30 C28 2.091(13) 1_555 n
H30 C30 0.976(9) 1_555 n
H30 N31 1.986(10) 1_555 n
H30 H32C 1.89503(6) 1_555 n
H31A C30 2.041(10) 1_555 n
H31A N31 1.030(17) 1_555 n
H31A C32 1.925(24) 1_555 n
H31A H31B 1.58408(4) 1_555 n
H31B O1 1.956(17) 1_655 n
H31B C30 2.023(10) 1_555 n
H31B N31 0.950(16) 1_555 n
H31B C32 1.998(21) 1_555 n
H31B H31A 1.58408(4) 1_555 n
H32A N31 1.930(15) 1_555 n
H32A C32 1.064(29) 1_555 n
H32A H29 1.89855(5) 1_655 n
H32A H32B 1.60044(4) 1_555 n
H32A H32C 1.60045(4) 1_555 n
H32B N31 1.973(18) 1_555 n
H32B C32 0.930(23) 1_555 n
H32B H32A 1.60044(4) 1_555 n
H32B H32C 1.60045(5) 1_555 n
H32C N31 1.950(14) 1_555 n
H32C C32 0.948(17) 1_555 n
H32C H30 1.89503(6) 1_555 n
H32C H32A 1.60045(4) 1_555 n
H32C H32B 1.60045(5) 1_555 n
H33A C33 0.949(16) 1_555 n
H33A H33B 1.60044(5) 1_555 n
H33A H33C 1.60044(4) 1_555 n
H33B C33 0.949(18) 1_555 n
H33B H33A 1.60044(5) 1_555 n
H33B H33C 1.60046(4) 1_555 n
H33C C33 1.020(24) 1_555 n
H33C H33A 1.60044(4) 1_555 n
H33C H33B 1.60046(4) 1_555 n
H5 C4 2.027(11) 1_555 n
H5 C5 0.970(10) 1_555 n
H5 C6 2.080(14) 1_555 n
H6 C5 2.077(16) 1_555 n
H6 C6 0.970(12) 1_555 n
H6 C7 2.011(9) 1_555 n
H8 C7 2.098(9) 1_555 n
H8 C8 0.979(10) 1_555 n
H8 C9 2.039(13) 1_555 n
H8 H13B 1.89676(7) 1_555 n
H9 C4 2.082(10) 1_555 n
H9 C8 2.038(13) 1_555 n
H9 C9 0.981(12) 1_555 n
